data_7103670
loop_
_publ_author_name
'Fukuda, Takamitsu'
'Olmstead, Marilyn M.'
'Durfee, William S.'
'Kobayashi, Nagao'

_publ_section_title
;
 An optically-active subphthalocyanine dimer
;
_journal_coden_ASTM CHCOFS
_journal_issue 11
_journal_name_full
;
 Chemical Communications (Cambridge, United Kingdom)
;
_journal_page_first 1256
_journal_page_last 1257
_journal_paper_doi 10.1039/b301563g
_journal_year 2003
_chemical_formula_moiety 'C68 H36 B2 N12 O2, 2(C H Cl3)'
_chemical_formula_sum 'C70 H38 B2 Cl6 N12 O2'
_chemical_formula_weight 1313.44
_chemical_name_common BINOL([SubPc]B)2.2CHCl3
_chemical_name_systematic
;
1,1'-binaphth-2,2'-dioxy subphthalocyanine dimer chloroform disolvate 
;
_space_group_IT_number 2
_symmetry_cell_setting triclinic
_symmetry_space_group_name_Hall '-P 1'
_symmetry_space_group_name_H-M 'P -1'
_atom_sites_solution_hydrogens geom
_atom_sites_solution_primary direct
_atom_sites_solution_secondary difmap
_audit_creation_method SHELXL-97
_cell_angle_alpha 71.493(2)
_cell_angle_beta 68.488(2)
_cell_angle_gamma 78.757(2)
_cell_formula_units_Z 2
_cell_length_a 13.7625(7)
_cell_length_b 15.0790(8)
_cell_length_c 16.2905(10)
_cell_measurement_reflns_used 874
_cell_measurement_temperature 90(2)
_cell_measurement_theta_max 30.0
_cell_measurement_theta_min 2.7
_cell_volume 2970.7(3)
_computing_cell_refinement 'SMART 5.054 (Bruker, 2002)'
_computing_data_collection 'SMART 5.054 (Bruker, 2002)'
_computing_data_reduction 'SAINT 6.22 (Bruker, 2002)'
_computing_molecular_graphics 'SHELXTL 5.1 (Sheldrick, 1994)'
_computing_publication_material 'SHELXL-97 (Sheldrick, 1997)'
_computing_structure_refinement 'SHELXL-97 (Sheldrick, 1997)'
_computing_structure_solution 'SHELXS-97 (Sheldrick, 1990)'
_diffrn_ambient_temperature 90(2)
_diffrn_detector_area_resol_mean 8.3
_diffrn_measured_fraction_theta_full 0.983
_diffrn_measured_fraction_theta_max 0.983
_diffrn_measurement_device_type 'Bruker SMART 1000'
_diffrn_measurement_method \w
_diffrn_radiation_monochromator graphite
_diffrn_radiation_source 'normal-focus sealed tube'
_diffrn_radiation_type MoK\a
_diffrn_radiation_wavelength 0.71073
_diffrn_reflns_av_R_equivalents 0.0436
_diffrn_reflns_av_sigmaI/netI 0.0620
_diffrn_reflns_limit_h_max 19
_diffrn_reflns_limit_h_min -17
_diffrn_reflns_limit_k_max 21
_diffrn_reflns_limit_k_min -19
_diffrn_reflns_limit_l_max 22
_diffrn_reflns_limit_l_min -22
_diffrn_reflns_number 39325
_diffrn_reflns_theta_full 30.03
_diffrn_reflns_theta_max 30.03
_diffrn_reflns_theta_min 1.60
_diffrn_standards_number 0
_exptl_absorpt_coefficient_mu 0.351
_exptl_absorpt_correction_T_max 0.986
_exptl_absorpt_correction_T_min 0.927
_exptl_absorpt_correction_type multi-scan
_exptl_absorpt_process_details 'SADABS 2.03 (Sheldrick, 2002)'
_exptl_crystal_colour red
_exptl_crystal_density_diffrn 1.468
_exptl_crystal_density_method 'not measured'
_exptl_crystal_description parallelepiped
_exptl_crystal_F_000 1340
_exptl_crystal_size_max 0.22
_exptl_crystal_size_mid 0.12
_exptl_crystal_size_min 0.04
_refine_diff_density_max 0.941
_refine_diff_density_min -0.909
_refine_diff_density_rms 0.069
_refine_ls_extinction_method none
_refine_ls_goodness_of_fit_ref 1.023
_refine_ls_hydrogen_treatment constr
_refine_ls_matrix_type full
_refine_ls_number_parameters 829
_refine_ls_number_reflns 17067
_refine_ls_number_restraints 0
_refine_ls_restrained_S_all 1.023
_refine_ls_R_factor_all 0.0843
_refine_ls_R_factor_gt 0.0499
_refine_ls_shift/su_max 0.001
_refine_ls_shift/su_mean 0.000
_refine_ls_structure_factor_coef Fsqd
_refine_ls_weighting_details 'calc w=1/[\s^2^(Fo^2^)+(0.0549P)^2^+1.2435P] where P=(Fo^2^+2Fc^2^)/3'
_refine_ls_weighting_scheme calc
_refine_ls_wR_factor_gt 0.1145
_refine_ls_wR_factor_ref 0.1296
_reflns_number_gt 11564
_reflns_number_total 17067
_reflns_threshold_expression I>2\s(I)
_cod_data_source_file b301563g.txt
_cod_data_source_block mn1385
_cod_database_code 7103670

loop_
_symmetry_equiv_pos_as_xyz
'x, y, z'
'-x, -y, -z'

loop_
_atom_site_label
_atom_site_type_symbol
_atom_site_fract_x
_atom_site_fract_y
_atom_site_fract_z
_atom_site_U_iso_or_equiv
_atom_site_adp_type
_atom_site_occupancy
_atom_site_symmetry_multiplicity
_atom_site_calc_flag
_atom_site_refinement_flags
_atom_site_disorder_assembly
_atom_site_disorder_group
B1 B 0.80553(16) 0.12588(14) 0.82970(15) 0.0152(4) Uani 1 1 d . . .
N1 N 0.71260(12) 0.09728(10) 0.91256(11) 0.0146(3) Uani 1 1 d . . .
N2 N 0.82101(12) 0.22163(10) 0.83090(11) 0.0147(3) Uani 1 1 d . . .
N3 N 0.89511(12) 0.06427(10) 0.85602(11) 0.0150(3) Uani 1 1 d . . .
N4 N 0.79007(12) -0.05553(11) 0.96610(11) 0.0165(3) Uani 1 1 d . . .
N5 N 0.64394(13) 0.25247(11) 0.92171(11) 0.0174(3) Uani 1 1 d . . .
N6 N 1.00333(12) 0.18721(11) 0.81186(11) 0.0164(3) Uani 1 1 d . . .
C1 C 0.70590(15) 0.00805(12) 0.96946(13) 0.0156(4) Uani 1 1 d . . .
C2 C 0.60335(15) 0.00862(13) 1.03954(13) 0.0169(4) Uani 1 1 d . . .
C3 C 0.55092(16) -0.06140(14) 1.11381(14) 0.0196(4) Uani 1 1 d . . .
H3A H 0.5816 -0.1243 1.1250 0.024 Uiso 1 1 calc R . .
C4 C 0.45353(17) -0.03718(15) 1.17068(14) 0.0244(4) Uani 1 1 d . . .
H4A H 0.4161 -0.0845 1.2205 0.029 Uiso 1 1 calc R . .
C5 C 0.40871(16) 0.05590(15) 1.15654(14) 0.0240(4) Uani 1 1 d . . .
H5A H 0.3415 0.0705 1.1969 0.029 Uiso 1 1 calc R . .
C6 C 0.46081(16) 0.12711(14) 1.08463(14) 0.0209(4) Uani 1 1 d . . .
H6A H 0.4310 0.1904 1.0761 0.025 Uiso 1 1 calc R . .
C7 C 0.55781(15) 0.10333(13) 1.02536(13) 0.0169(4) Uani 1 1 d . . .
C8 C 0.63353(14) 0.15975(13) 0.94693(13) 0.0158(4) Uani 1 1 d . . .
C9 C 0.74003(15) 0.28052(12) 0.86895(13) 0.0158(4) Uani 1 1 d . . .
C10 C 0.78722(15) 0.36111(13) 0.86403(13) 0.0165(4) Uani 1 1 d . . .
C11 C 0.74370(16) 0.44313(13) 0.89093(14) 0.0207(4) Uani 1 1 d . . .
H11A H 0.6699 0.4583 0.9102 0.025 Uiso 1 1 calc R . .
C12 C 0.81074(17) 0.50179(14) 0.88883(15) 0.0233(4) Uani 1 1 d . . .
H12A H 0.7826 0.5585 0.9059 0.028 Uiso 1 1 calc R . .
C13 C 0.91950(17) 0.47912(14) 0.86192(15) 0.0229(4) Uani 1 1 d . . .
H13A H 0.9634 0.5197 0.8632 0.027 Uiso 1 1 calc R . .
C14 C 0.96421(16) 0.39887(13) 0.83350(14) 0.0193(4) Uani 1 1 d . . .
H14A H 1.0381 0.3842 0.8147 0.023 Uiso 1 1 calc R . .
C15 C 0.89757(15) 0.34008(12) 0.83332(13) 0.0167(4) Uani 1 1 d . . .
C16 C 0.91700(15) 0.24755(12) 0.81687(13) 0.0155(4) Uani 1 1 d . . .
C17 C 0.98991(14) 0.09564(13) 0.83582(13) 0.0162(4) Uani 1 1 d . . .
C18 C 1.05563(15) 0.01361(13) 0.86775(13) 0.0167(4) Uani 1 1 d . . .
C19 C 1.16074(15) 0.00153(13) 0.86135(14) 0.0197(4) Uani 1 1 d . . .
H19A H 1.2046 0.0515 0.8287 0.024 Uiso 1 1 calc R . .
C20 C 1.19946(16) -0.08619(14) 0.90444(14) 0.0205(4) Uani 1 1 d . . .
H20A H 1.2716 -0.0971 0.8992 0.025 Uiso 1 1 calc R . .
C21 C 1.13363(16) -0.15883(14) 0.95551(14) 0.0203(4) Uani 1 1 d . . .
H21A H 1.1621 -0.2176 0.9850 0.024 Uiso 1 1 calc R . .
C22 C 1.02815(15) -0.14717(13) 0.96411(14) 0.0187(4) Uani 1 1 d . . .
H22A H 0.9838 -0.1962 1.0004 0.022 Uiso 1 1 calc R . .
C23 C 0.98932(15) -0.06077(13) 0.91755(13) 0.0162(4) Uani 1 1 d . . .
C24 C 0.88444(15) -0.02420(12) 0.91345(13) 0.0161(4) Uani 1 1 d . . .
B2 B 0.60673(17) 0.19142(14) 0.57077(15) 0.0153(4) Uani 1 1 d . . .
N7 N 0.50028(12) 0.24128(10) 0.57941(11) 0.0158(3) Uani 1 1 d . . .
N8 N 0.59444(12) 0.09519(11) 0.57244(11) 0.0172(3) Uani 1 1 d . . .
N9 N 0.67001(12) 0.23429(11) 0.47366(11) 0.0162(3) Uani 1 1 d . . .
N10 N 0.55754(12) 0.37675(11) 0.45806(11) 0.0169(3) Uani 1 1 d . . .
N11 N 0.41110(13) 0.10206(11) 0.65267(11) 0.0183(3) Uani 1 1 d . . .
N12 N 0.74388(13) 0.08732(11) 0.44210(12) 0.0198(3) Uani 1 1 d . . .
C25 C 0.48317(15) 0.33234(12) 0.53208(13) 0.0154(4) Uani 1 1 d . . .
C26 C 0.37049(15) 0.35481(13) 0.56503(13) 0.0159(4) Uani 1 1 d . . .
C27 C 0.30668(16) 0.43706(13) 0.54451(14) 0.0189(4) Uani 1 1 d . . .
H27A H 0.3360 0.4945 0.5077 0.023 Uiso 1 1 calc R . .
C28 C 0.19969(16) 0.43210(14) 0.57945(14) 0.0218(4) Uani 1 1 d . . .
H28A H 0.1549 0.4873 0.5663 0.026 Uiso 1 1 calc R . .
C29 C 0.15516(16) 0.34813(14) 0.63365(14) 0.0209(4) Uani 1 1 d . . .
H29A H 0.0810 0.3476 0.6561 0.025 Uiso 1 1 calc R . .
C30 C 0.21666(15) 0.26590(14) 0.65526(13) 0.0194(4) Uani 1 1 d . . .
H30A H 0.1861 0.2088 0.6915 0.023 Uiso 1 1 calc R . .
C31 C 0.32501(15) 0.26965(13) 0.62208(13) 0.0163(4) Uani 1 1 d . . .
C32 C 0.41088(15) 0.19655(13) 0.62681(13) 0.0166(4) Uani 1 1 d . . .
C33 C 0.50282(15) 0.05375(13) 0.62006(14) 0.0182(4) Uani 1 1 d . . .
C34 C 0.52712(17) -0.04153(13) 0.60941(14) 0.0205(4) Uani 1 1 d . . .
C35 C 0.46684(18) -0.11840(14) 0.64668(15) 0.0239(4) Uani 1 1 d . . .
H35A H 0.3959 -0.1136 0.6850 0.029 Uiso 1 1 calc R . .
C36 C 0.5149(2) -0.20197(14) 0.62531(16) 0.0278(5) Uani 1 1 d . . .
H36A H 0.4767 -0.2559 0.6512 0.033 Uiso 1 1 calc R . .
C37 C 0.6182(2) -0.20848(14) 0.56661(16) 0.0284(5) Uani 1 1 d . . .
H37A H 0.6493 -0.2673 0.5551 0.034 Uiso 1 1 calc R . .
C38 C 0.67666(18) -0.13114(14) 0.52475(15) 0.0244(4) Uani 1 1 d . . .
H38A H 0.7455 -0.1353 0.4824 0.029 Uiso 1 1 calc R . .
C39 C 0.63062(16) -0.04715(13) 0.54710(14) 0.0207(4) Uani 1 1 d . . .
C40 C 0.66874(15) 0.04562(13) 0.51730(14) 0.0188(4) Uani 1 1 d . . .
C41 C 0.73804(15) 0.18181(13) 0.41791(14) 0.0190(4) Uani 1 1 d . . .
C42 C 0.77742(15) 0.24802(14) 0.32828(14) 0.0199(4) Uani 1 1 d . . .
C43 C 0.84918(17) 0.23719(16) 0.24503(15) 0.0252(4) Uani 1 1 d . . .
H43A H 0.8852 0.1777 0.2396 0.030 Uiso 1 1 calc R . .
C44 C 0.86671(18) 0.31542(17) 0.17030(16) 0.0294(5) Uani 1 1 d . . .
H44A H 0.9165 0.3094 0.1133 0.035 Uiso 1 1 calc R . .
C45 C 0.81300(18) 0.40304(16) 0.17663(16) 0.0292(5) Uani 1 1 d . . .
H45A H 0.8275 0.4553 0.1240 0.035 Uiso 1 1 calc R . .
C46 C 0.73883(17) 0.41549(15) 0.25810(14) 0.0239(4) Uani 1 1 d . . .
H46A H 0.7013 0.4748 0.2618 0.029 Uiso 1 1 calc R . .
C47 C 0.72165(15) 0.33745(14) 0.33431(14) 0.0196(4) Uani 1 1 d . . .
C48 C 0.64723(15) 0.32461(13) 0.42657(13) 0.0166(4) Uani 1 1 d . . .
O1 O 0.78909(10) 0.11819(9) 0.75070(9) 0.0158(3) Uani 1 1 d . . .
O2 O 0.64910(10) 0.18812(9) 0.64029(9) 0.0165(3) Uani 1 1 d . . .
C49 C 0.86478(14) 0.13579(12) 0.66582(13) 0.0155(4) Uani 1 1 d . . .
C50 C 0.94736(16) 0.06539(13) 0.64500(14) 0.0203(4) Uani 1 1 d . . .
H50A H 0.9527 0.0092 0.6913 0.024 Uiso 1 1 calc R . .
C51 C 1.01914(16) 0.07748(14) 0.55930(15) 0.0234(4) Uani 1 1 d . . .
H51A H 1.0752 0.0305 0.5468 0.028 Uiso 1 1 calc R . .
C52 C 1.01080(15) 0.15990(14) 0.48847(14) 0.0202(4) Uani 1 1 d . . .
C53 C 1.08092(17) 0.17261(16) 0.39713(15) 0.0266(5) Uani 1 1 d . . .
H53A H 1.1371 0.1261 0.3831 0.032 Uiso 1 1 calc R . .
C54 C 1.06911(18) 0.25032(17) 0.32925(15) 0.0289(5) Uani 1 1 d . . .
H54A H 1.1168 0.2577 0.2686 0.035 Uiso 1 1 calc R . .
C55 C 0.98604(17) 0.31953(15) 0.34923(14) 0.0240(4) Uani 1 1 d . . .
H55A H 0.9776 0.3733 0.3016 0.029 Uiso 1 1 calc R . .
C56 C 0.91704(16) 0.31045(13) 0.43663(14) 0.0197(4) Uani 1 1 d . . .
H56A H 0.8617 0.3581 0.4487 0.024 Uiso 1 1 calc R . .
C57 C 0.92725(15) 0.23089(13) 0.50917(13) 0.0166(4) Uani 1 1 d . . .
C58 C 0.85541(14) 0.21893(12) 0.60031(13) 0.0144(3) Uani 1 1 d . . .
C59 C 0.76716(14) 0.29104(12) 0.62680(12) 0.0146(3) Uani 1 1 d . . .
C60 C 0.66592(15) 0.27082(12) 0.64973(13) 0.0149(3) Uani 1 1 d . . .
C61 C 0.57873(15) 0.33068(13) 0.68677(13) 0.0175(4) Uani 1 1 d . . .
H61A H 0.5096 0.3129 0.7061 0.021 Uiso 1 1 calc R . .
C62 C 0.59425(15) 0.41401(13) 0.69459(13) 0.0189(4) Uani 1 1 d . . .
H62A H 0.5356 0.4543 0.7186 0.023 Uiso 1 1 calc R . .
C63 C 0.69664(15) 0.44094(13) 0.66733(13) 0.0169(4) Uani 1 1 d . . .
C64 C 0.71359(16) 0.52890(13) 0.67133(14) 0.0201(4) Uani 1 1 d . . .
H64A H 0.6551 0.5709 0.6924 0.024 Uiso 1 1 calc R . .
C65 C 0.81278(17) 0.55436(13) 0.64533(14) 0.0219(4) Uani 1 1 d . . .
H65A H 0.8230 0.6138 0.6480 0.026 Uiso 1 1 calc R . .
C66 C 0.89988(16) 0.49225(14) 0.61451(14) 0.0207(4) Uani 1 1 d . . .
H66A H 0.9687 0.5099 0.5972 0.025 Uiso 1 1 calc R . .
C67 C 0.88661(15) 0.40655(13) 0.60918(13) 0.0176(4) Uani 1 1 d . . .
H67A H 0.9463 0.3657 0.5883 0.021 Uiso 1 1 calc R . .
C68 C 0.78481(15) 0.37838(12) 0.63455(13) 0.0150(3) Uani 1 1 d . . .
C1S C 0.53223(17) 0.36070(14) 0.09908(15) 0.0251(4) Uani 1 1 d . . .
H1SA H 0.5423 0.3613 0.0349 0.030 Uiso 1 1 calc R . .
Cl1 Cl 0.40577(4) 0.32739(4) 0.16904(4) 0.03098(13) Uani 1 1 d . . .
Cl2 Cl 0.54509(5) 0.47489(4) 0.09965(4) 0.03178(13) Uani 1 1 d . . .
Cl3 Cl 0.62969(5) 0.28136(4) 0.13539(4) 0.03315(13) Uani 1 1 d . . .
C2S C 0.74606(17) 0.72480(15) 0.05812(15) 0.0256(4) Uani 1 1 d . . .
H2SA H 0.7425 0.7924 0.0229 0.031 Uiso 1 1 calc R . .
Cl4 Cl 0.76099(5) 0.71792(5) 0.16216(4) 0.03962(15) Uani 1 1 d . . .
Cl5 Cl 0.62870(5) 0.67936(4) 0.07814(5) 0.03908(15) Uani 1 1 d . . .
Cl6 Cl 0.85470(6) 0.66443(5) -0.00693(6) 0.0527(2) Uani 1 1 d . . .

loop_
_atom_site_aniso_label
_atom_site_aniso_U_11
_atom_site_aniso_U_22
_atom_site_aniso_U_33
_atom_site_aniso_U_23
_atom_site_aniso_U_13
_atom_site_aniso_U_12
B1 0.0133(9) 0.0124(9) 0.0185(10) -0.0024(7) -0.0054(8) -0.0010(7)
N1 0.0131(7) 0.0140(7) 0.0155(8) -0.0021(6) -0.0043(6) -0.0025(6)
N2 0.0141(7) 0.0134(7) 0.0150(7) -0.0013(6) -0.0043(6) -0.0024(5)
N3 0.0145(7) 0.0139(7) 0.0155(8) -0.0017(6) -0.0049(6) -0.0024(6)
N4 0.0172(8) 0.0151(7) 0.0176(8) -0.0026(6) -0.0067(7) -0.0033(6)
N5 0.0168(8) 0.0160(7) 0.0198(8) -0.0036(6) -0.0077(7) -0.0014(6)
N6 0.0159(8) 0.0150(7) 0.0167(8) -0.0020(6) -0.0050(6) -0.0026(6)
C1 0.0170(9) 0.0146(8) 0.0160(9) -0.0025(7) -0.0059(7) -0.0048(7)
C2 0.0157(9) 0.0198(9) 0.0166(9) -0.0041(7) -0.0055(7) -0.0051(7)
C3 0.0205(10) 0.0199(9) 0.0185(9) -0.0001(7) -0.0077(8) -0.0077(7)
C4 0.0241(11) 0.0303(11) 0.0181(10) -0.0026(8) -0.0049(8) -0.0116(8)
C5 0.0170(10) 0.0337(11) 0.0205(10) -0.0095(9) -0.0010(8) -0.0070(8)
C6 0.0175(9) 0.0249(10) 0.0218(10) -0.0098(8) -0.0044(8) -0.0036(7)
C7 0.0169(9) 0.0182(9) 0.0172(9) -0.0043(7) -0.0063(7) -0.0045(7)
C8 0.0128(8) 0.0191(9) 0.0171(9) -0.0057(7) -0.0063(7) -0.0009(7)
C9 0.0166(9) 0.0133(8) 0.0183(9) -0.0030(7) -0.0086(7) 0.0004(7)
C10 0.0184(9) 0.0146(8) 0.0173(9) -0.0026(7) -0.0077(7) -0.0020(7)
C11 0.0223(10) 0.0168(9) 0.0220(10) -0.0049(7) -0.0074(8) 0.0002(7)
C12 0.0291(11) 0.0165(9) 0.0257(11) -0.0071(8) -0.0100(9) -0.0005(8)
C13 0.0259(11) 0.0199(9) 0.0263(11) -0.0064(8) -0.0100(9) -0.0064(8)
C14 0.0193(9) 0.0182(9) 0.0202(10) -0.0025(7) -0.0071(8) -0.0046(7)
C15 0.0185(9) 0.0135(8) 0.0163(9) -0.0012(7) -0.0059(7) -0.0019(7)
C16 0.0174(9) 0.0138(8) 0.0139(9) -0.0014(7) -0.0041(7) -0.0045(7)
C17 0.0128(8) 0.0182(9) 0.0170(9) -0.0044(7) -0.0046(7) -0.0015(7)
C18 0.0176(9) 0.0159(8) 0.0178(9) -0.0052(7) -0.0072(7) -0.0003(7)
C19 0.0184(9) 0.0173(9) 0.0238(10) -0.0055(8) -0.0080(8) -0.0003(7)
C20 0.0176(9) 0.0224(9) 0.0244(10) -0.0095(8) -0.0098(8) 0.0029(7)
C21 0.0239(10) 0.0192(9) 0.0199(10) -0.0060(7) -0.0119(8) 0.0039(7)
C22 0.0202(10) 0.0156(9) 0.0192(10) -0.0042(7) -0.0065(8) 0.0001(7)
C23 0.0177(9) 0.0155(8) 0.0153(9) -0.0048(7) -0.0050(7) -0.0009(7)
C24 0.0180(9) 0.0138(8) 0.0166(9) -0.0026(7) -0.0071(7) -0.0016(7)
B2 0.0150(10) 0.0128(9) 0.0188(10) -0.0037(8) -0.0067(8) -0.0014(7)
N7 0.0156(8) 0.0144(7) 0.0177(8) -0.0029(6) -0.0066(6) -0.0025(6)
N8 0.0165(8) 0.0149(7) 0.0216(8) -0.0050(6) -0.0075(7) -0.0020(6)
N9 0.0149(8) 0.0148(7) 0.0199(8) -0.0056(6) -0.0059(6) -0.0016(6)
N10 0.0154(8) 0.0165(7) 0.0196(8) -0.0051(6) -0.0054(6) -0.0033(6)
N11 0.0180(8) 0.0164(7) 0.0196(8) -0.0003(6) -0.0082(7) -0.0030(6)
N12 0.0167(8) 0.0201(8) 0.0264(9) -0.0103(7) -0.0090(7) 0.0006(6)
C25 0.0160(9) 0.0144(8) 0.0175(9) -0.0050(7) -0.0067(7) -0.0014(7)
C26 0.0159(9) 0.0179(9) 0.0141(9) -0.0050(7) -0.0044(7) -0.0021(7)
C27 0.0215(10) 0.0153(8) 0.0213(10) -0.0048(7) -0.0088(8) -0.0014(7)
C28 0.0211(10) 0.0199(9) 0.0244(10) -0.0073(8) -0.0087(8) 0.0031(7)
C29 0.0156(9) 0.0255(10) 0.0213(10) -0.0072(8) -0.0061(8) 0.0003(7)
C30 0.0168(9) 0.0231(9) 0.0175(9) -0.0035(7) -0.0054(8) -0.0038(7)
C31 0.0159(9) 0.0177(9) 0.0146(9) -0.0035(7) -0.0045(7) -0.0024(7)
C32 0.0152(9) 0.0163(8) 0.0178(9) -0.0019(7) -0.0062(7) -0.0034(7)
C33 0.0205(10) 0.0154(8) 0.0214(10) -0.0018(7) -0.0116(8) -0.0037(7)
C34 0.0277(11) 0.0139(8) 0.0250(10) -0.0015(7) -0.0174(9) -0.0025(7)
C35 0.0304(11) 0.0197(9) 0.0260(11) -0.0010(8) -0.0166(9) -0.0061(8)
C36 0.0474(14) 0.0146(9) 0.0286(11) 0.0003(8) -0.0227(11) -0.0089(9)
C37 0.0478(14) 0.0159(9) 0.0301(12) -0.0078(8) -0.0235(11) 0.0015(9)
C38 0.0325(12) 0.0186(9) 0.0274(11) -0.0079(8) -0.0169(10) 0.0026(8)
C39 0.0253(10) 0.0179(9) 0.0251(10) -0.0070(8) -0.0157(9) 0.0008(7)
C40 0.0189(9) 0.0177(9) 0.0250(10) -0.0081(7) -0.0123(8) 0.0011(7)
C41 0.0147(9) 0.0215(9) 0.0236(10) -0.0093(8) -0.0069(8) -0.0014(7)
C42 0.0158(9) 0.0238(10) 0.0223(10) -0.0091(8) -0.0052(8) -0.0037(7)
C43 0.0203(10) 0.0312(11) 0.0273(11) -0.0154(9) -0.0037(9) -0.0048(8)
C44 0.0247(11) 0.0397(13) 0.0239(11) -0.0144(10) 0.0010(9) -0.0113(9)
C45 0.0276(12) 0.0338(12) 0.0221(11) -0.0042(9) -0.0018(9) -0.0119(9)
C46 0.0239(10) 0.0246(10) 0.0218(10) -0.0046(8) -0.0049(8) -0.0072(8)
C47 0.0168(9) 0.0211(9) 0.0216(10) -0.0066(8) -0.0051(8) -0.0043(7)
C48 0.0170(9) 0.0157(8) 0.0184(9) -0.0033(7) -0.0062(7) -0.0057(7)
O1 0.0157(6) 0.0151(6) 0.0159(6) -0.0028(5) -0.0053(5) -0.0017(5)
O2 0.0175(7) 0.0134(6) 0.0211(7) -0.0039(5) -0.0093(6) -0.0025(5)
C49 0.0151(9) 0.0155(8) 0.0168(9) -0.0046(7) -0.0055(7) -0.0029(7)
C50 0.0216(10) 0.0146(9) 0.0249(10) -0.0055(7) -0.0097(8) 0.0027(7)
C51 0.0200(10) 0.0230(10) 0.0288(11) -0.0124(8) -0.0087(9) 0.0049(8)
C52 0.0168(9) 0.0228(9) 0.0226(10) -0.0097(8) -0.0050(8) -0.0019(7)
C53 0.0196(10) 0.0337(11) 0.0270(11) -0.0153(9) -0.0016(9) -0.0034(8)
C54 0.0254(11) 0.0398(13) 0.0200(11) -0.0115(9) 0.0016(9) -0.0121(9)
C55 0.0279(11) 0.0275(10) 0.0175(10) -0.0030(8) -0.0064(8) -0.0114(8)
C56 0.0215(10) 0.0185(9) 0.0202(10) -0.0035(7) -0.0067(8) -0.0070(7)
C57 0.0157(9) 0.0180(9) 0.0198(9) -0.0075(7) -0.0064(7) -0.0042(7)
C58 0.0117(8) 0.0141(8) 0.0192(9) -0.0055(7) -0.0059(7) -0.0017(6)
C59 0.0146(9) 0.0149(8) 0.0137(8) -0.0035(7) -0.0049(7) -0.0002(6)
C60 0.0181(9) 0.0136(8) 0.0144(9) -0.0028(7) -0.0070(7) -0.0029(7)
C61 0.0143(9) 0.0199(9) 0.0178(9) -0.0051(7) -0.0046(7) -0.0022(7)
C62 0.0178(9) 0.0197(9) 0.0185(9) -0.0077(7) -0.0047(8) 0.0019(7)
C63 0.0196(9) 0.0162(8) 0.0157(9) -0.0050(7) -0.0069(7) 0.0000(7)
C64 0.0261(10) 0.0149(9) 0.0207(10) -0.0069(7) -0.0091(8) 0.0014(7)
C65 0.0292(11) 0.0155(9) 0.0240(10) -0.0058(8) -0.0102(9) -0.0050(8)
C66 0.0221(10) 0.0198(9) 0.0225(10) -0.0037(8) -0.0095(8) -0.0063(7)
C67 0.0180(9) 0.0177(9) 0.0191(9) -0.0046(7) -0.0082(8) -0.0025(7)
C68 0.0178(9) 0.0136(8) 0.0143(9) -0.0031(7) -0.0066(7) -0.0014(7)
C1S 0.0304(12) 0.0208(10) 0.0244(11) -0.0084(8) -0.0102(9) 0.0036(8)
Cl1 0.0287(3) 0.0308(3) 0.0360(3) -0.0183(2) -0.0079(2) 0.0021(2)
Cl2 0.0409(3) 0.0231(2) 0.0347(3) -0.0121(2) -0.0148(3) 0.0018(2)
Cl3 0.0312(3) 0.0302(3) 0.0324(3) -0.0072(2) -0.0111(2) 0.0093(2)
C2S 0.0288(11) 0.0238(10) 0.0253(11) -0.0077(8) -0.0056(9) -0.0092(8)
Cl4 0.0435(4) 0.0470(4) 0.0379(3) -0.0181(3) -0.0236(3) 0.0062(3)
Cl5 0.0381(3) 0.0378(3) 0.0456(4) -0.0051(3) -0.0172(3) -0.0165(3)
Cl6 0.0418(4) 0.0594(4) 0.0644(5) -0.0456(4) 0.0023(3) -0.0115(3)

loop_
_atom_type_symbol
_atom_type_description
_atom_type_scat_dispersion_real
_atom_type_scat_dispersion_imag
_atom_type_scat_source
C C 0.0033 0.0016 'International Tables Vol C Tables 4.2.6.8 and 6.1.1.4'
H H 0.0000 0.0000 'International Tables Vol C Tables 4.2.6.8 and 6.1.1.4'
B B 0.0013 0.0007 'International Tables Vol C Tables 4.2.6.8 and 6.1.1.4'
N N 0.0061 0.0033 'International Tables Vol C Tables 4.2.6.8 and 6.1.1.4'
O O 0.0106 0.0060 'International Tables Vol C Tables 4.2.6.8 and 6.1.1.4'
Cl Cl 0.1484 0.1585 'International Tables Vol C Tables 4.2.6.8 and 6.1.1.4'

loop_
_geom_angle_atom_site_label_1
_geom_angle_atom_site_label_2
_geom_angle_atom_site_label_3
_geom_angle
_geom_angle_site_symmetry_1
_geom_angle_site_symmetry_3
_geom_angle_publ_flag
O1 B1 N1 110.10(16) . . ?
O1 B1 N3 116.69(16) . . ?
N1 B1 N3 103.35(15) . . ?
O1 B1 N2 117.75(16) . . ?
N1 B1 N2 103.77(15) . . ?
N3 B1 N2 103.51(15) . . ?
C1 N1 C8 112.96(16) . . ?
C1 N1 B1 122.93(15) . . ?
C8 N1 B1 123.40(15) . . ?
C9 N2 C16 112.52(15) . . ?
C9 N2 B1 122.56(15) . . ?
C16 N2 B1 122.84(15) . . ?
C24 N3 C17 113.38(15) . . ?
C24 N3 B1 122.75(15) . . ?
C17 N3 B1 123.24(15) . . ?
C24 N4 C1 117.04(15) . . ?
C8 N5 C9 117.01(16) . . ?
C17 N6 C16 116.99(16) . . ?
N4 C1 N1 122.19(17) . . ?
N4 C1 C2 130.52(17) . . ?
N1 C1 C2 105.85(16) . . ?
C3 C2 C7 120.12(18) . . ?
C3 C2 C1 132.58(18) . . ?
C7 C2 C1 107.19(16) . . ?
C4 C3 C2 118.48(19) . . ?
C3 C4 C5 121.33(19) . . ?
C6 C5 C4 121.14(19) . . ?
C5 C6 C7 118.15(19) . . ?
C6 C7 C2 120.73(17) . . ?
C6 C7 C8 132.17(18) . . ?
C2 C7 C8 107.00(16) . . ?
N5 C8 N1 122.10(17) . . ?
N5 C8 C7 130.32(17) . . ?
N1 C8 C7 105.84(16) . . ?
N5 C9 N2 122.85(16) . . ?
N5 C9 C10 128.57(17) . . ?
N2 C9 C10 106.08(16) . . ?
C11 C10 C15 120.52(17) . . ?
C11 C10 C9 131.90(18) . . ?
C15 C10 C9 107.26(16) . . ?
C12 C11 C10 118.21(19) . . ?
C11 C12 C13 121.21(19) . . ?
C14 C13 C12 121.37(18) . . ?
C13 C14 C15 117.99(19) . . ?
C14 C15 C10 120.62(18) . . ?
C14 C15 C16 131.98(18) . . ?
C10 C15 C16 106.94(16) . . ?
N6 C16 N2 123.20(16) . . ?
N6 C16 C15 128.81(17) . . ?
N2 C16 C15 106.10(16) . . ?
N6 C17 N3 122.36(16) . . ?
N6 C17 C18 130.14(17) . . ?
N3 C17 C18 105.76(15) . . ?
C19 C18 C23 121.29(17) . . ?
C19 C18 C17 131.84(17) . . ?
C23 C18 C17 106.76(16) . . ?
C20 C19 C18 117.77(18) . . ?
C19 C20 C21 121.01(18) . . ?
C22 C21 C20 121.82(18) . . ?
C21 C22 C23 117.74(18) . . ?
C22 C23 C18 120.26(18) . . ?
C22 C23 C24 132.18(17) . . ?
C18 C23 C24 107.39(16) . . ?
N4 C24 N3 122.25(17) . . ?
N4 C24 C23 131.01(17) . . ?
N3 C24 C23 105.33(15) . . ?
O2 B2 N8 110.47(15) . . ?
O2 B2 N7 116.16(17) . . ?
N8 B2 N7 103.92(15) . . ?
O2 B2 N9 116.83(16) . . ?
N8 B2 N9 104.48(16) . . ?
N7 B2 N9 103.59(15) . . ?
C32 N7 C25 113.62(15) . . ?
C32 N7 B2 122.51(15) . . ?
C25 N7 B2 123.41(16) . . ?
C33 N8 C40 114.03(16) . . ?
C33 N8 B2 122.71(16) . . ?
C40 N8 B2 122.73(16) . . ?
C41 N9 C48 113.06(17) . . ?
C41 N9 B2 122.58(16) . . ?
C48 N9 B2 122.62(16) . . ?
C25 N10 C48 116.72(16) . . ?
C33 N11 C32 116.32(16) . . ?
C40 N12 C41 117.22(17) . . ?
N10 C25 N7 122.17(17) . . ?
N10 C25 C26 130.73(17) . . ?
N7 C25 C26 105.45(15) . . ?
C27 C26 C31 120.34(17) . . ?
C27 C26 C25 132.23(17) . . ?
C31 C26 C25 107.16(16) . . ?
C28 C27 C26 117.76(18) . . ?
C27 C28 C29 121.89(18) . . ?
C30 C29 C28 121.42(19) . . ?
C29 C30 C31 117.67(18) . . ?
C30 C31 C26 120.87(17) . . ?
C30 C31 C32 131.66(17) . . ?
C26 C31 C32 107.20(16) . . ?
N11 C32 N7 122.69(17) . . ?
N11 C32 C31 130.48(17) . . ?
N7 C32 C31 105.43(15) . . ?
N11 C33 N8 122.79(17) . . ?
N11 C33 C34 131.40(17) . . ?
N8 C33 C34 104.81(17) . . ?
C35 C34 C39 121.07(19) . . ?
C35 C34 C33 131.4(2) . . ?
C39 C34 C33 107.46(17) . . ?
C36 C35 C34 117.3(2) . . ?
C35 C36 C37 121.5(2) . . ?
C38 C37 C36 121.6(2) . . ?
C37 C38 C39 117.6(2) . . ?
C38 C39 C34 120.63(19) . . ?
C38 C39 C40 132.1(2) . . ?
C34 C39 C40 107.25(17) . . ?
N12 C40 N8 122.09(17) . . ?
N12 C40 C39 131.61(18) . . ?
N8 C40 C39 104.78(17) . . ?
N12 C41 N9 122.60(18) . . ?
N12 C41 C42 130.22(18) . . ?
N9 C41 C42 105.68(16) . . ?
C43 C42 C47 120.04(19) . . ?
C43 C42 C41 132.64(19) . . ?
C47 C42 C41 107.20(17) . . ?
C44 C43 C42 118.2(2) . . ?
C43 C44 C45 121.6(2) . . ?
C46 C45 C44 121.5(2) . . ?
C45 C46 C47 117.4(2) . . ?
C46 C47 C42 121.18(19) . . ?
C46 C47 C48 131.59(19) . . ?
C42 C47 C48 107.09(17) . . ?
N10 C48 N9 122.92(17) . . ?
N10 C48 C47 129.41(17) . . ?
N9 C48 C47 105.80(16) . . ?
C49 O1 B1 122.15(15) . . ?
C60 O2 B2 119.12(14) . . ?
O1 C49 C58 119.62(16) . . ?
O1 C49 C50 119.07(16) . . ?
C58 C49 C50 121.16(18) . . ?
C51 C50 C49 120.67(18) . . ?
C50 C51 C52 120.50(18) . . ?
C53 C52 C51 122.02(19) . . ?
C53 C52 C57 119.01(19) . . ?
C51 C52 C57 118.94(18) . . ?
C54 C53 C52 121.2(2) . . ?
C53 C54 C55 119.8(2) . . ?
C56 C55 C54 120.9(2) . . ?
C55 C56 C57 120.92(19) . . ?
C56 C57 C58 122.02(17) . . ?
C56 C57 C52 118.14(18) . . ?
C58 C57 C52 119.82(17) . . ?
C49 C58 C57 118.79(17) . . ?
C49 C58 C59 118.64(17) . . ?
C57 C58 C59 122.50(16) . . ?
C60 C59 C68 118.88(16) . . ?
C60 C59 C58 119.07(16) . . ?
C68 C59 C58 121.93(16) . . ?
C59 C60 O2 118.86(16) . . ?
C59 C60 C61 121.74(16) . . ?
O2 C60 C61 119.34(16) . . ?
C62 C61 C60 119.93(17) . . ?
C61 C62 C63 120.74(18) . . ?
C62 C63 C64 121.26(17) . . ?
C62 C63 C68 119.38(17) . . ?
C64 C63 C68 119.36(18) . . ?
C65 C64 C63 121.00(18) . . ?
C64 C65 C66 119.80(18) . . ?
C67 C66 C65 120.90(18) . . ?
C66 C67 C68 120.77(18) . . ?
C67 C68 C63 118.15(16) . . ?
C67 C68 C59 122.69(17) . . ?
C63 C68 C59 119.15(17) . . ?
Cl3 C1S Cl1 111.39(12) . . ?
Cl3 C1S Cl2 109.66(12) . . ?
Cl1 C1S Cl2 110.18(11) . . ?
Cl4 C2S Cl5 110.20(12) . . ?
Cl4 C2S Cl6 110.24(13) . . ?
Cl5 C2S Cl6 110.94(11) . . ?

loop_
_geom_bond_atom_site_label_1
_geom_bond_atom_site_label_2
_geom_bond_distance
_geom_bond_site_symmetry_2
_geom_bond_publ_flag
B1 O1 1.428(3) . ?
B1 N1 1.491(3) . ?
B1 N3 1.502(3) . ?
B1 N2 1.507(2) . ?
N1 C1 1.368(2) . ?
N1 C8 1.369(2) . ?
N2 C9 1.368(2) . ?
N2 C16 1.369(2) . ?
N3 C24 1.364(2) . ?
N3 C17 1.364(2) . ?
N4 C24 1.346(2) . ?
N4 C1 1.348(2) . ?
N5 C8 1.347(2) . ?
N5 C9 1.349(2) . ?
N6 C17 1.341(2) . ?
N6 C16 1.342(2) . ?
C1 C2 1.454(3) . ?
C2 C3 1.395(3) . ?
C2 C7 1.426(3) . ?
C3 C4 1.379(3) . ?
C4 C5 1.402(3) . ?
C5 C6 1.387(3) . ?
C6 C7 1.390(3) . ?
C7 C8 1.456(3) . ?
C9 C10 1.454(3) . ?
C10 C11 1.394(3) . ?
C10 C15 1.419(3) . ?
C11 C12 1.382(3) . ?
C12 C13 1.401(3) . ?
C13 C14 1.383(3) . ?
C14 C15 1.396(3) . ?
C15 C16 1.459(3) . ?
C17 C18 1.456(3) . ?
C18 C19 1.391(3) . ?
C18 C23 1.424(3) . ?
C19 C20 1.392(3) . ?
C20 C21 1.403(3) . ?
C21 C22 1.387(3) . ?
C22 C23 1.399(3) . ?
C23 C24 1.459(3) . ?
B2 O2 1.436(2) . ?
B2 N8 1.484(2) . ?
B2 N7 1.489(3) . ?
B2 N9 1.496(3) . ?
N7 C32 1.364(2) . ?
N7 C25 1.368(2) . ?
N8 C33 1.365(2) . ?
N8 C40 1.366(3) . ?
N9 C41 1.368(2) . ?
N9 C48 1.374(2) . ?
N10 C25 1.341(2) . ?
N10 C48 1.348(2) . ?
N11 C33 1.342(3) . ?
N11 C32 1.351(2) . ?
N12 C40 1.342(3) . ?
N12 C41 1.347(2) . ?
C25 C26 1.452(3) . ?
C26 C27 1.396(3) . ?
C26 C31 1.426(3) . ?
C27 C28 1.378(3) . ?
C28 C29 1.398(3) . ?
C29 C30 1.382(3) . ?
C30 C31 1.393(3) . ?
C31 C32 1.457(3) . ?
C33 C34 1.461(3) . ?
C34 C35 1.400(3) . ?
C34 C39 1.419(3) . ?
C35 C36 1.390(3) . ?
C36 C37 1.398(3) . ?
C37 C38 1.389(3) . ?
C38 C39 1.396(3) . ?
C39 C40 1.461(3) . ?
C41 C42 1.459(3) . ?
C42 C43 1.392(3) . ?
C42 C47 1.429(3) . ?
C43 C44 1.384(3) . ?
C44 C45 1.397(3) . ?
C45 C46 1.389(3) . ?
C46 C47 1.396(3) . ?
C47 C48 1.452(3) . ?
O1 C49 1.373(2) . ?
O2 C60 1.376(2) . ?
C49 C58 1.384(2) . ?
C49 C50 1.417(3) . ?
C50 C51 1.362(3) . ?
C51 C52 1.421(3) . ?
C52 C53 1.421(3) . ?
C52 C57 1.431(3) . ?
C53 C54 1.363(3) . ?
C54 C55 1.407(3) . ?
C55 C56 1.372(3) . ?
C56 C57 1.418(3) . ?
C57 C58 1.427(3) . ?
C58 C59 1.497(2) . ?
C59 C60 1.373(3) . ?
C59 C68 1.436(2) . ?
C60 C61 1.418(3) . ?
C61 C62 1.366(3) . ?
C62 C63 1.413(3) . ?
C63 C64 1.416(3) . ?
C63 C68 1.430(3) . ?
C64 C65 1.367(3) . ?
C65 C66 1.409(3) . ?
C66 C67 1.373(3) . ?
C67 C68 1.418(3) . ?
C1S Cl3 1.757(2) . ?
C1S Cl1 1.761(2) . ?
C1S Cl2 1.768(2) . ?
C2S Cl4 1.750(2) . ?
C2S Cl5 1.757(2) . ?
C2S Cl6 1.763(2) . ?
